data_2100321
loop_
_publ_author_name
'Nowell, Harriott'
'Price, Sarah L.'

_publ_section_title
;
 Validation of a search technique for crystal structure prediction
 of flexible molecules by application to piracetam
;
_journal_issue 5
_journal_name_full
;
 Acta Crystallographica, Section B: Structural Science
;
_journal_page_first 558
_journal_page_last 568
_journal_paper_doi 10.1107/s0108768105018549
_journal_volume 61
_journal_year 2005
_chemical_formula_sum 'C6 H10 N2 O2'
_space_group_IT_number 14
_symmetry_cell_setting monoclinic
_symmetry_space_group_name_Hall '-P 2ybc'
_symmetry_space_group_name_H-M 'P 1 21/c 1'
_cell_angle_alpha 90
_cell_angle_beta 101.694
_cell_angle_gamma 90
_cell_formula_units_Z 4
_cell_length_a 5.7272
_cell_length_b 7.5677
_cell_length_c 16.8721
_cell_volume 716.087
_cod_duplicate_entry 2100176
_cod_depositor_comments
;
 Marking structure as being theoretically determined.

 Antanas Vaitkus,
 2017-08-05

 Adding the _cell_formula_units_Z data item.

 Antanas Vaitkus,
 2017-08-05
;
_cod_original_sg_symbol_H-M 'P 21/c'
_cod_original_formula_sum 'C6 N2 O2 H10'
_cod_struct_determination_method theoretical
_cod_database_code 2100321

loop_
_symmetry_equiv_pos_site_id
_symmetry_equiv_pos_as_xyz
1 x,y,z
2 -x,1/2+y,1/2-z
3 -x,-y,-z
4 x,1/2-y,1/2+z

loop_
_atom_site_label
_atom_site_fract_x
_atom_site_fract_y
_atom_site_fract_z
_atom_site_type_symbol
C1 0.782882 0.153181 0.816956 C
C2 0.868363 -0.0338463 0.839069 C
C3 1.13239 -0.0109844 0.877529 C
C4 1.14415 0.176706 0.912419 C
C5 0.897278 0.449346 0.860381 C
C6 0.725408 0.47141 0.918272 C
N1 0.959709 0.26628 0.853931 N
N2 0.571154 0.610662 0.900857 N
O1 0.590597 0.201308 0.776039 O
O2 0.737643 0.377079 0.978223 O
H1 0.832262 -0.120397 0.786493 H
H2 0.766846 -0.0826865 0.882804 H
H3 1.23971 -0.017795 0.831139 H
H4 1.199 -0.109297 0.923661 H
H5 1.31692 0.239641 0.915002 H
H6 1.1013 0.179888 0.972626 H
H7 1.05822 0.526009 0.883225 H
H8 0.817178 0.49756 0.800111 H
H9 0.523156 0.651409 0.843086 H
H10 0.444524 0.617791 0.934435 H
